data_7110806
loop_
_publ_author_name
'Rheingold, Arnold L.'
'Figueroa, Joshua S.'
'Dybowski, Cecil'
'Beckmann, Peter A.'

_publ_section_title
;
 Superlattices, polymorphs and solid-state NMR spin--lattice relaxation
 (T1) measurements of 2,6-di-tert-butylnaphthalene
;
_journal_issue 8
_journal_name_full 'Chemical Communications'
_journal_page_first 651
_journal_paper_doi 10.1039/a909449k
_journal_year 2000
_chemical_formula_sum 'C18 H24'
_chemical_formula_weight 240.37
_chemical_name_systematic
; 
 ? 
;
_space_group_IT_number 14
_symmetry_space_group_name_Hall '-P 2ybc'
_symmetry_space_group_name_H-M 'P 1 21/c 1'
_atom_sites_solution_hydrogens geom
_atom_sites_solution_primary direct
_atom_sites_solution_secondary difmap
_audit_creation_method SHELXL
_cell_angle_alpha 90.00
_cell_angle_beta 93.943(2)
_cell_angle_gamma 90.00
_cell_formula_units_Z 2
_cell_length_a 11.3649(4)
_cell_length_b 9.9406(3)
_cell_length_c 6.6728(2)
_cell_measurement_temperature 223(2)
_cell_volume 752.07(4)
_computing_structure_refinement 'SHELXL-93 (Sheldrick, 1993)'
_computing_structure_solution 'SHELXS-86 (Sheldrick, 1990)'
_diffrn_ambient_temperature 223(2)
_diffrn_radiation_monochromator graphite
_diffrn_radiation_source 'fine-focus sealed tube'
_diffrn_radiation_type MoK\a
_diffrn_radiation_wavelength 0.71073
_diffrn_reflns_av_R_equivalents 0.0494
_diffrn_reflns_av_sigmaI/netI 0.0892
_diffrn_reflns_limit_h_max 15
_diffrn_reflns_limit_h_min -14
_diffrn_reflns_limit_k_max 10
_diffrn_reflns_limit_k_min -8
_diffrn_reflns_limit_l_max 8
_diffrn_reflns_limit_l_min -8
_diffrn_reflns_number 2565
_diffrn_reflns_theta_max 28.52
_diffrn_reflns_theta_min 1.80
_exptl_absorpt_coefficient_mu 0.059
_exptl_crystal_density_diffrn 1.061
_exptl_crystal_F_000 264
_exptl_crystal_size_max 0.40
_exptl_crystal_size_mid 0.30
_exptl_crystal_size_min 0.15
_refine_diff_density_max 0.314
_refine_diff_density_min -0.249
_refine_diff_density_rms 0.064
_refine_ls_extinction_coef 0.0000(73)
_refine_ls_extinction_expression Fc^*^=kFc[1+0.001xFc^2^\l^3^/sin(2\q)]^-1/4^
_refine_ls_extinction_method SHELXL
_refine_ls_goodness_of_fit_all 0.970
_refine_ls_goodness_of_fit_obs 1.162
_refine_ls_matrix_type full
_refine_ls_number_parameters 131
_refine_ls_number_reflns 1464
_refine_ls_number_restraints 0
_refine_ls_restrained_S_all 1.220
_refine_ls_restrained_S_obs 1.162
_refine_ls_R_factor_all 0.1192
_refine_ls_R_factor_obs 0.0746
_refine_ls_shift/esd_max -0.019
_refine_ls_shift/esd_mean 0.001
_refine_ls_structure_factor_coef Fsqd
_refine_ls_weighting_details 'w=1/[\s^2^(Fo^2^)+(0.1000P)^2^+0.0000P] where P=(Fo^2^+2Fc^2^)/3'
_refine_ls_weighting_scheme calc
_refine_ls_wR_factor_all 0.2427
_refine_ls_wR_factor_obs 0.1724
_reflns_number_observed 861
_reflns_number_total 1470
_reflns_observed_criterion >2sigma(I)
_cod_data_source_file a909449ksup1.cif
_cod_data_source_block polymorph(A)
_cod_depositor_comments
;
The following automatic conversions were performed:

'_refine_ls_weighting_scheme' value 'calc
w=1/[\s^2^(Fo^2^)+(0.1000P)^2^+0.0000P] where P=(Fo^2^+2Fc^2^)/3' was
changed to 'calc'. New tag '_refine_ls_weighting_details' was
created. The value of the new tag was set to
'w=1/[\s^2^(Fo^2^)+(0.1000P)^2^+0.0000P] where P=(Fo^2^+2Fc^2^)/3'.

Automatic conversion script
Id: cif_fix_values 3143 2015-03-26 13:38:13Z robertas 
;
_cod_database_code 7110806

loop_
_symmetry_equiv_pos_as_xyz
'x, y, z'
'-x, y+1/2, -z+1/2'
'-x, -y, -z'
'x, -y-1/2, z-1/2'

loop_
_atom_site_aniso_label
_atom_site_aniso_U_11
_atom_site_aniso_U_22
_atom_site_aniso_U_33
_atom_site_aniso_U_23
_atom_site_aniso_U_13
_atom_site_aniso_U_12
C1 0.0389(11) 0.031(2) 0.0442(11) -0.0001(10) -0.0025(9) 0.0014(10)
C2 0.0388(11) 0.034(2) 0.0406(10) -0.0026(9) 0.0007(8) -0.0044(10)
C3 0.0488(13) 0.037(2) 0.0472(12) 0.0108(10) 0.0034(9) -0.0010(11)
C4 0.0460(12) 0.033(2) 0.0507(12) 0.0086(11) 0.0013(9) 0.0033(11)
C5 0.0395(11) 0.031(2) 0.0391(10) 0.0001(9) -0.0028(8) -0.0020(9)
C6 0.0401(11) 0.041(2) 0.0511(12) -0.0020(10) 0.0065(9) -0.0033(10)
C7 0.060(2) 0.070(3) 0.0527(15) -0.0071(14) 0.0099(12) -0.003(2)
C8 0.0477(14) 0.063(3) 0.075(2) -0.010(2) 0.0139(13) -0.0159(14)
C9 0.0459(14) 0.064(3) 0.076(2) 0.006(2) 0.0149(12) 0.0082(14)

loop_
_atom_site_label
_atom_site_type_symbol
_atom_site_fract_x
_atom_site_fract_y
_atom_site_fract_z
_atom_site_U_iso_or_equiv
_atom_site_thermal_displace_type
_atom_site_occupancy
_atom_site_calc_flag
C1 C 0.6471(2) 0.4333(3) -0.0615(3) 0.0384(6) Uani 1 d
C2 C 0.6825(2) 0.5233(2) -0.2006(3) 0.0380(6) Uani 1 d
C3 C 0.6058(2) 0.6329(3) -0.2522(3) 0.0443(7) Uani 1 d
H3 H 0.6292(19) 0.6996(28) -0.3506(35) 0.052(7) Uiso 1 d
C4 C 0.5002(2) 0.6476(3) -0.1693(3) 0.0432(7) Uani 1 d
H4 H 0.4462(20) 0.7218(30) -0.2092(35) 0.056(7) Uiso 1 d
C5 C 0.5378(2) 0.4457(2) 0.0275(3) 0.0367(6) Uani 1 d
C6 C 0.7982(2) 0.5107(3) -0.3043(3) 0.0438(7) Uani 1 d
C7 C 0.7705(3) 0.4977(4) -0.5314(4) 0.0606(9) Uani 1 d
H7C H 0.8440(23) 0.4904(24) -0.5986(38) 0.055(7) Uiso 1 d
H7B H 0.7228(25) 0.5783(31) -0.5910(42) 0.072(9) Uiso 1 d
H7A H 0.7143(26) 0.4216(33) -0.5592(43) 0.075(9) Uiso 1 d
C8 C 0.8733(2) 0.6367(4) -0.2602(4) 0.0614(9) Uani 1 d
H8C H 0.9493(23) 0.6274(28) -0.3259(38) 0.059(7) Uiso 1 d
H8B H 0.8962(23) 0.6477(28) -0.1103(44) 0.071(8) Uiso 1 d
H8A H 0.8294(27) 0.7221(35) -0.3155(46) 0.087(11) Uiso 1 d
C9 C 0.8687(2) 0.3869(4) -0.2328(5) 0.0615(9) Uani 1 d
H9C H 0.9444(24) 0.3872(30) -0.3063(38) 0.063(7) Uiso 1 d
H9B H 0.8940(21) 0.3916(27) -0.0860(41) 0.059(7) Uiso 1 d
H9A H 0.8240(25) 0.2982(35) -0.2625(38) 0.071(9) Uiso 1 d
H1 H 0.6987(20) 0.3616(25) -0.0157(33) 0.043(6) Uiso 1 d

loop_
_atom_type_symbol
_atom_type_description
_atom_type_scat_dispersion_real
_atom_type_scat_dispersion_imag
_atom_type_scat_source
C C 0.0033 0.0016 'International Tables Vol C Tables 4.2.6.8 and 6.1.1.4'
H H 0.0000 0.0000 'International Tables Vol C Tables 4.2.6.8 and 6.1.1.4'

loop_
_geom_angle_atom_site_label_1
_geom_angle_atom_site_label_2
_geom_angle_atom_site_label_3
_geom_angle
_geom_angle_site_symmetry_1
_geom_angle_site_symmetry_3
C2 C1 C5 122.2(2) . .
C1 C2 C3 117.4(2) . .
C1 C2 C6 123.6(2) . .
C3 C2 C6 118.9(2) . .
C4 C3 C2 121.7(2) . .
C3 C4 C5 121.3(2) . 3_665
C5 C5 C4 117.8(2) 3_665 3_665
C5 C5 C1 119.5(3) 3_665 .
C4 C5 C1 122.7(2) 3_665 .
C9 C6 C7 108.0(2) . .
C9 C6 C8 109.0(2) . .
C7 C6 C8 109.4(2) . .
C9 C6 C2 111.9(2) . .
C7 C6 C2 109.2(2) . .
C8 C6 C2 109.3(2) . .

loop_
_geom_bond_atom_site_label_1
_geom_bond_atom_site_label_2
_geom_bond_distance
_geom_bond_site_symmetry_2
C1 C2 1.369(3) .
C1 C5 1.418(3) .
C2 C3 1.423(3) .
C2 C6 1.532(3) .
C3 C4 1.363(3) .
C4 C5 1.414(3) 3_665
C5 C5 1.412(4) 3_665
C5 C4 1.414(3) 3_665
C6 C9 1.528(4) .
C6 C7 1.532(3) .
C6 C8 1.532(4) .
